data_4343414
loop_
_publ_author_name
'Li, Jianfeng'
'Noll, Bruce C.'
'Schulz, Charles E.'
'Scheidt, W. Robert'

_publ_section_title
;
 Bis(cyano) Iron(III) Porphyrinates: What Is the Ground State?
;
_journal_issue 13
_journal_name_full 'Inorganic chemistry'
_journal_page_first 6472
_journal_page_last 6485
_journal_paper_doi 10.1021/acs.inorgchem.5b00780
_journal_volume 54
_journal_year 2015
_chemical_formula_moiety '0.5(Fe N6 C46 H28), 0.5(Fe N6 C46 H28), C12 H24 K O6, 3.5(C H2 Cl2)'
_chemical_formula_sum 'C61.5 H59 Cl7 Fe K N6 O6'
_chemical_formula_weight 1321.24
_chemical_name_common '[K(18-crown-6)][Fe(TPP)(CN)2]'
_space_group_crystal_system triclinic
_space_group_IT_number 2
_space_group_name_Hall '-P 1'
_space_group_name_H-M_alt 'P -1'
_symmetry_space_group_name_Hall '-P 1'
_symmetry_space_group_name_H-M 'P -1'
_atom_sites_solution_hydrogens geom
_atom_sites_solution_primary direct
_atom_sites_solution_secondary difmap
_audit_creation_method SHELXL-2014/7
_cell_angle_alpha 70.3520(10)
_cell_angle_beta 75.0480(10)
_cell_angle_gamma 70.7100(10)
_cell_formula_units_Z 2
_cell_length_a 12.82990(10)
_cell_length_b 15.6896(2)
_cell_length_c 17.3858(2)
_cell_measurement_reflns_used 9087
_cell_measurement_temperature 100(2)
_cell_measurement_theta_max 32.3752
_cell_measurement_theta_min 2.1517
_cell_volume 3068.09(6)
_computing_cell_refinement 'Bruker SAINT'
_computing_data_collection 'Bruker APEX-II'
_computing_data_reduction 'Bruker SAINT'
_computing_molecular_graphics Ortep3
_computing_publication_material SHELXL-97
_computing_structure_refinement 'SHELXL-2014/7 (Sheldrick, 2014)'
_computing_structure_solution 'SHELXS-97 (Sheldrick, 1990)'
_diffrn_ambient_temperature 100(2)
_diffrn_detector_area_resol_mean 8.33
_diffrn_measured_fraction_theta_full 0.999
_diffrn_measured_fraction_theta_max 0.993
_diffrn_measurement_device_type 'Bruker Smart Apex CCD area detector'
_diffrn_measurement_method '\f and \w scans'
_diffrn_radiation_monochromator graphite
_diffrn_radiation_source 'fine-focus sealed tube'
_diffrn_radiation_type MoK\a
_diffrn_radiation_wavelength 0.71073
_diffrn_reflns_av_R_equivalents 0.0391
_diffrn_reflns_av_unetI/netI 0.0313
_diffrn_reflns_Laue_measured_fraction_full 0.999
_diffrn_reflns_Laue_measured_fraction_max 0.993
_diffrn_reflns_limit_h_max 19
_diffrn_reflns_limit_h_min -19
_diffrn_reflns_limit_k_max 23
_diffrn_reflns_limit_k_min -23
_diffrn_reflns_limit_l_max 26
_diffrn_reflns_limit_l_min -26
_diffrn_reflns_number 106187
_diffrn_reflns_point_group_measured_fraction_full 0.999
_diffrn_reflns_point_group_measured_fraction_max 0.993
_diffrn_reflns_theta_full 25.242
_diffrn_reflns_theta_max 32.441
_diffrn_reflns_theta_min 2.152
_exptl_absorpt_coefficient_mu 0.674
_exptl_absorpt_correction_T_max 0.8389
_exptl_absorpt_correction_T_min 0.7649
_exptl_absorpt_correction_type multi-scan
_exptl_absorpt_process_details '(SADABS; Sheldrick, 1996)'
_exptl_crystal_colour 'dark red'
_exptl_crystal_density_diffrn 1.430
_exptl_crystal_description block
_exptl_crystal_F_000 1364
_exptl_crystal_size_max 0.420
_exptl_crystal_size_mid 0.350
_exptl_crystal_size_min 0.270
_refine_diff_density_max 1.612
_refine_diff_density_min -1.909
_refine_diff_density_rms 0.083
_refine_ls_extinction_method none
_refine_ls_goodness_of_fit_ref 1.057
_refine_ls_hydrogen_treatment constr
_refine_ls_matrix_type full
_refine_ls_number_parameters 1006
_refine_ls_number_reflns 21951
_refine_ls_number_restraints 12
_refine_ls_restrained_S_all 1.064
_refine_ls_R_factor_all 0.0804
_refine_ls_R_factor_gt 0.0620
_refine_ls_shift/su_max 0.001
_refine_ls_shift/su_mean 0.000
_refine_ls_structure_factor_coef Fsqd
_refine_ls_weighting_details 'w=1/[\s^2^(Fo^2^)+(0.0629P)^2^+3.8340P] where P=(Fo^2^+2Fc^2^)/3'
_refine_ls_weighting_scheme calc
_refine_ls_wR_factor_gt 0.1498
_refine_ls_wR_factor_ref 0.1664
_reflns_Friedel_coverage 0.000
_reflns_number_gt 17244
_reflns_number_total 21951
_reflns_threshold_expression 'I > 2\s(I)'
_cod_data_source_file ic5b00780_si_002.cif
_cod_data_source_block bcn1543
_cod_depositor_comments 'Adding full bibliography for 4343414--4343420.cif.'
_cod_original_cell_volume 3068.10(6)
_cod_original_formula_sum 'C61.50 H59 Cl7 Fe K N6 O6'
_cod_database_code 4343414
_shelx_shelxl_version_number 2014/7
_shelx_space_group_comment
;
The symmetry employed for this shelxl refinement is uniquely defined
by the following loop, which should always be used as a source of
symmetry information in preference to the above space-group names.
They are only intended as comments.
;
_shelx_estimated_absorpt_t_min 0.765
_shelx_estimated_absorpt_t_max 0.839

loop_
_space_group_symop_operation_xyz
'x, y, z'
'-x, -y, -z'

loop_
_atom_site_label
_atom_site_type_symbol
_atom_site_fract_x
_atom_site_fract_y
_atom_site_fract_z
_atom_site_U_iso_or_equiv
_atom_site_adp_type
_atom_site_occupancy
_atom_site_site_symmetry_order
_atom_site_calc_flag
_atom_site_refinement_flags_posn
_atom_site_refinement_flags_adp
_atom_site_refinement_flags_occupancy
_atom_site_disorder_assembly
_atom_site_disorder_group
Fe1 Fe 1.0000 0.0000 0.0000 0.01792(7) Uani 1 2 d S . P . .
N1 N 0.86251(13) -0.04575(10) 0.05244(9) 0.0206(3) Uani 1 1 d . . . . .
N2 N 0.92500(13) 0.11856(10) 0.03389(9) 0.0201(3) Uani 1 1 d . . . . .
N5 N 1.1073(2) -0.09556(14) 0.16169(13) 0.0394(5) Uani 1 1 d . . . . .
C(A1 C 0.84549(16) -0.12873(12) 0.05393(11) 0.0220(3) Uani 1 1 d . . . . .
C(A2 C 0.76408(16) 0.00062(13) 0.09229(12) 0.0239(3) Uani 1 1 d . . . . .
C(A3 C 0.81878(16) 0.14228(13) 0.07771(11) 0.0235(3) Uani 1 1 d . . . . .
C(A4 C 0.97013(16) 0.19141(12) 0.02170(11) 0.0213(3) Uani 1 1 d . . . . .
C(B1 C 0.73428(17) -0.13399(14) 0.09593(14) 0.0284(4) Uani 1 1 d . . . . .
H(B1 H 0.7025 -0.1841 0.1055 0.034 Uiso 1 1 calc R U . . .
C(B2 C 0.68379(17) -0.05400(15) 0.11916(15) 0.0305(4) Uani 1 1 d . . . . .
H(B2 H 0.6096 -0.0370 0.1478 0.037 Uiso 1 1 calc R U . . .
C(B3 C 0.79821(19) 0.23046(15) 0.09485(13) 0.0297(4) Uani 1 1 d . . . . .
H(B3 H 0.7317 0.2616 0.1248 0.036 Uiso 1 1 calc R U . . .
C(B4 C 0.89128(19) 0.26071(14) 0.06039(12) 0.0285(4) Uani 1 1 d . . . . .
H(B4 H 0.9026 0.3171 0.0615 0.034 Uiso 1 1 calc R U . . .
C(M1 C 0.74156(16) 0.08868(14) 0.10479(12) 0.0250(3) Uani 1 1 d . . . . .
C(M2 C 1.07709(16) 0.19805(12) -0.02002(11) 0.0211(3) Uani 1 1 d . . . . .
C1 C 0.62826(18) 0.12749(15) 0.14934(14) 0.0301(4) Uani 1 1 d . . . . .
C2 C 0.5967(2) 0.08768(19) 0.23312(16) 0.0393(5) Uani 1 1 d . . . . .
H2 H 0.6477 0.0350 0.2624 0.047 Uiso 1 1 calc R U . . .
C3 C 0.4911(2) 0.1238(2) 0.27517(19) 0.0497(7) Uani 1 1 d . . . . .
H3 H 0.4713 0.0960 0.3326 0.060 Uiso 1 1 calc R U . . .
C4 C 0.4165(2) 0.1989(2) 0.2338(2) 0.0541(8) Uani 1 1 d . . . . .
H4 H 0.3447 0.2239 0.2623 0.065 Uiso 1 1 calc R U . . .
C5 C 0.4461(3) 0.2376(3) 0.1512(2) 0.0617(9) Uani 1 1 d . . . . .
H5 H 0.3938 0.2893 0.1221 0.074 Uiso 1 1 calc R U . . .
C6 C 0.5518(2) 0.2030(2) 0.10841(18) 0.0474(6) Uani 1 1 d . . . . .
H6 H 0.5709 0.2315 0.0510 0.057 Uiso 1 1 calc R U . . .
C7 C 1.10884(17) 0.28554(13) -0.03092(11) 0.0234(3) Uani 1 1 d . . . . .
C8 C 1.1938(3) 0.28357(17) 0.00620(17) 0.0449(7) Uani 1 1 d . . . . .
H8 H 1.2320 0.2260 0.0401 0.054 Uiso 1 1 calc R U . . .
C9 C 1.2231(3) 0.36586(19) -0.0061(2) 0.0555(8) Uani 1 1 d . . . . .
H9 H 1.2811 0.3637 0.0197 0.067 Uiso 1 1 calc R U . . .
C10 C 1.1692(2) 0.45005(16) -0.05515(16) 0.0389(5) Uani 1 1 d . . . . .
H10 H 1.1900 0.5056 -0.0635 0.047 Uiso 1 1 calc R U . . .
C11 C 1.0848(2) 0.45283(15) -0.09187(17) 0.0377(5) Uani 1 1 d . . . . .
H11 H 1.0467 0.5107 -0.1255 0.045 Uiso 1 1 calc R U . . .
C12 C 1.05475(18) 0.37116(14) -0.07997(14) 0.0304(4) Uani 1 1 d . . . . .
H12 H 0.9964 0.3740 -0.1058 0.037 Uiso 1 1 calc R U . . .
C13 C 1.06441(17) -0.06010(13) 0.10354(12) 0.0247(3) Uani 1 1 d . . . . .
Fe2 Fe 0.5000 0.5000 0.5000 0.01877(7) Uani 1 2 d S . P . .
N3 N 0.53600(13) 0.56629(10) 0.37933(9) 0.0206(3) Uani 1 1 d . . . . .
N4 N 0.36589(14) 0.48103(12) 0.47721(10) 0.0243(3) Uani 1 1 d . . . . .
N6 N 0.6574(2) 0.31188(16) 0.46500(14) 0.0513(6) Uani 1 1 d . . . . .
C(A5 C 0.62780(15) 0.60105(13) 0.34155(11) 0.0225(3) Uani 1 1 d . . . . .
C(A6 C 0.47969(15) 0.58086(12) 0.31658(11) 0.0215(3) Uani 1 1 d . . . . .
C(A7 C 0.32900(17) 0.50979(15) 0.40243(12) 0.0275(4) Uani 1 1 d . . . . .
C(A8 C 0.28652(17) 0.44163(15) 0.53482(12) 0.0279(4) Uani 1 1 d . . . . .
C(B5 C 0.62956(16) 0.63714(13) 0.25343(12) 0.0251(3) Uani 1 1 d . . . . .
H(B5 H 0.6842 0.6646 0.2138 0.030 Uiso 1 1 calc R U . . .
C(B6 C 0.53823(16) 0.62448(13) 0.23781(11) 0.0243(3) Uani 1 1 d . . . . .
H(B6 H 0.5169 0.6411 0.1852 0.029 Uiso 1 1 calc R U . . .
C(B7 C 0.2234(2) 0.4899(2) 0.41399(14) 0.0415(6) Uani 1 1 d . . . . .
H(B7 H 0.1800 0.5041 0.3723 0.050 Uiso 1 1 calc R U . . .
C(B8 C 0.1976(2) 0.4473(2) 0.49549(14) 0.0417(6) Uani 1 1 d . . . . .
H(B8 H 0.1330 0.4252 0.5218 0.050 Uiso 1 1 calc R U . . .
C(M3 C 0.38280(16) 0.55398(13) 0.32580(11) 0.0232(3) Uani 1 1 d . . . . .
C(M4 C 0.71089(16) 0.59924(14) 0.38080(12) 0.0248(3) Uani 1 1 d . . . . .
C14 C 0.33533(16) 0.56897(13) 0.25080(11) 0.0237(3) Uani 1 1 d . . . . .
C15 C 0.32804(18) 0.49127(15) 0.23190(13) 0.0297(4) Uani 1 1 d . . . . .
H15 H 0.3536 0.4299 0.2666 0.036 Uiso 1 1 calc R U . . .
C16 C 0.28368(19) 0.50326(16) 0.16284(14) 0.0323(4) Uani 1 1 d . . . . .
H16 H 0.2781 0.4502 0.1510 0.039 Uiso 1 1 calc R U . . .
C17 C 0.24758(18) 0.59228(17) 0.11116(13) 0.0327(4) Uani 1 1 d . . . . .
H17 H 0.2184 0.6002 0.0635 0.039 Uiso 1 1 calc R U . . .
C18 C 0.25410(17) 0.67015(16) 0.12913(13) 0.0299(4) Uani 1 1 d . . . . .
H18 H 0.2292 0.7313 0.0938 0.036 Uiso 1 1 calc R U . . .
C19 C 0.29714(16) 0.65858(14) 0.19886(12) 0.0249(3) Uani 1 1 d . . . . .
H19 H 0.3006 0.7121 0.2112 0.030 Uiso 1 1 calc R U . . .
C20 C 0.80312(15) 0.64322(13) 0.33075(11) 0.0234(3) Uani 1 1 d . . . . .
C21 C 0.91103(18) 0.58825(16) 0.31310(16) 0.0368(5) Uani 1 1 d . . . . .
H21 H 0.9258 0.5218 0.3306 0.044 Uiso 1 1 calc R U . . .
C22 C 0.99785(18) 0.62923(18) 0.27013(16) 0.0382(5) Uani 1 1 d . . . . .
H22 H 1.0713 0.5906 0.2585 0.046 Uiso 1 1 calc R U . . .
C23 C 0.97777(18) 0.72588(16) 0.24429(12) 0.0306(4) Uani 1 1 d . . . . .
H23 H 1.0373 0.7539 0.2156 0.037 Uiso 1 1 calc R U . . .
C24 C 0.87079(19) 0.78116(15) 0.26046(13) 0.0305(4) Uani 1 1 d . . . . .
H24 H 0.8563 0.8476 0.2421 0.037 Uiso 1 1 calc R U . . .
C25 C 0.78363(17) 0.74036(14) 0.30353(14) 0.0290(4) Uani 1 1 d . . . . .
H25 H 0.7102 0.7793 0.3144 0.035 Uiso 1 1 calc R U . . .
C26 C 0.59658(18) 0.38014(14) 0.47839(12) 0.0294(4) Uani 1 1 d . . . . .
K1 K 0.87155(5) 0.18877(4) 0.42647(5) 0.05041(17) Uani 1 1 d . . . . .
O1 O 1.0918(3) 0.2555(3) 0.3061(2) 0.0318(7) Uani 0.5 1 d . . P A 1
O2 O 0.9818(3) 0.3056(3) 0.4542(2) 0.0349(7) Uani 0.5 1 d . . P A 1
O3 O 0.8805(3) 0.1787(3) 0.57970(19) 0.0361(7) Uani 0.5 1 d . . P A 1
O4 O 0.7760(3) 0.0701(2) 0.53656(19) 0.0334(6) Uani 0.5 1 d . . P A 1
O5 O 0.8701(3) 0.0312(2) 0.3842(2) 0.0358(7) Uani 0.5 1 d . . P A 1
O6 O 0.9971(3) 0.1461(2) 0.2631(2) 0.0296(7) Uani 0.5 1 d . . P A 1
O7 O 1.0531(3) 0.2621(2) 0.39576(18) 0.0304(6) Uani 0.5 1 d . . P A 2
O8 O 0.9074(3) 0.2524(2) 0.5500(2) 0.0289(6) Uani 0.5 1 d . . P A 2
O9 O 0.8043(3) 0.1073(3) 0.6147(2) 0.0288(6) Uani 0.5 1 d . . P A 2
O10 O 0.7777(4) 0.0228(3) 0.5026(3) 0.0349(8) Uani 0.5 1 d . . P A 2
O11 O 0.9133(3) 0.0473(2) 0.3461(2) 0.0326(6) Uani 0.5 1 d . . P A 2
O12 O 1.0130(3) 0.1925(2) 0.28203(19) 0.0315(6) Uani 0.5 1 d . . P A 2
C27 C 1.0788(5) 0.3446(4) 0.3158(3) 0.0378(10) Uani 0.5 1 d . . P A 1
H27A H 1.0078 0.3885 0.2987 0.045 Uiso 0.5 1 calc R U P A 1
H27B H 1.1413 0.3707 0.2805 0.045 Uiso 0.5 1 calc R U P A 1
C28 C 1.0778(5) 0.3339(4) 0.4053(4) 0.0384(10) Uani 0.5 1 d . . P A 1
H28A H 1.1463 0.2864 0.4235 0.046 Uiso 0.5 1 calc R U P A 1
H28B H 1.0767 0.3944 0.4121 0.046 Uiso 0.5 1 calc R U P A 1
C30 C 0.8730(5) 0.2673(4) 0.5883(4) 0.0429(12) Uani 0.5 1 d D . P A 1
H30A H 0.8671 0.2630 0.6473 0.051 Uiso 0.5 1 calc R U P A 1
H30B H 0.8057 0.3144 0.5677 0.051 Uiso 0.5 1 calc R U P A 1
C29 C 0.9778(14) 0.2964(13) 0.5383(11) 0.045(4) Uani 0.5 1 d D . P A 1
H29A H 0.9765 0.3569 0.5452 0.055 Uiso 0.5 1 calc R U P A 1
H29B H 1.0450 0.2484 0.5582 0.055 Uiso 0.5 1 calc R U P A 1
C31 C 0.7918(5) 0.1412(6) 0.6333(3) 0.0410(12) Uani 0.5 1 d . . P A 1
H31A H 0.7186 0.1865 0.6228 0.049 Uiso 0.5 1 calc R U P A 1
H31B H 0.7978 0.1295 0.6918 0.049 Uiso 0.5 1 calc R U P A 1
C32 C 0.7999(5) 0.0515(4) 0.6173(3) 0.0409(11) Uani 0.5 1 d . . P A 1
H32A H 0.8762 0.0091 0.6216 0.049 Uiso 0.5 1 calc R U P A 1
H32B H 0.7460 0.0199 0.6593 0.049 Uiso 0.5 1 calc R U P A 1
C33 C 0.7756(6) -0.0131(4) 0.5210(4) 0.0409(14) Uani 0.5 1 d . . P A 1
H33A H 0.7099 -0.0350 0.5554 0.049 Uiso 0.5 1 calc R U P A 1
H33B H 0.8442 -0.0633 0.5351 0.049 Uiso 0.5 1 calc R U P A 1
C34 C 0.7707(5) 0.0086(4) 0.4309(3) 0.0431(11) Uani 0.5 1 d . . P A 1
H34A H 0.7632 -0.0465 0.4193 0.052 Uiso 0.5 1 calc R U P A 1
H34B H 0.7052 0.0621 0.4158 0.052 Uiso 0.5 1 calc R U P A 1
C35 C 0.8774(5) 0.0473(3) 0.2970(3) 0.0374(10) Uani 0.5 1 d . . P A 1
H35A H 0.8172 0.1031 0.2760 0.045 Uiso 0.5 1 calc R U P A 1
H35B H 0.8676 -0.0076 0.2864 0.045 Uiso 0.5 1 calc R U P A 1
C36 C 0.9882(5) 0.0625(3) 0.2534(3) 0.0346(9) Uani 0.5 1 d . . P A 1
H36A H 1.0485 0.0084 0.2767 0.042 Uiso 0.5 1 calc R U P A 1
H36B H 0.9964 0.0680 0.1938 0.042 Uiso 0.5 1 calc R U P A 1
C37 C 1.0986(4) 0.1665(4) 0.2183(3) 0.0350(9) Uani 0.5 1 d . . P A 1
H37A H 1.1066 0.1678 0.1598 0.042 Uiso 0.5 1 calc R U P A 1
H37B H 1.1625 0.1172 0.2420 0.042 Uiso 0.5 1 calc R U P A 1
C38 C 1.0987(4) 0.2599(4) 0.2231(3) 0.0355(9) Uani 0.5 1 d . . P A 1
H38A H 1.1682 0.2763 0.1900 0.043 Uiso 0.5 1 calc R U P A 1
H38B H 1.0340 0.3091 0.2003 0.043 Uiso 0.5 1 calc R U P A 1
C39 C 1.0225(6) 0.3317(4) 0.4394(3) 0.0368(10) Uani 0.5 1 d . . P A 2
H39A H 0.9534 0.3797 0.4230 0.044 Uiso 0.5 1 calc R U P A 2
H39B H 1.0829 0.3632 0.4255 0.044 Uiso 0.5 1 calc R U P A 2
C40 C 1.0029(15) 0.2843(10) 0.5325(11) 0.040(3) Uani 0.5 1 d . . P A 2
H40A H 1.0684 0.2311 0.5481 0.047 Uiso 0.5 1 calc R U P A 2
H40B H 0.9915 0.3298 0.5639 0.047 Uiso 0.5 1 calc R U P A 2
C41 C 0.8759(4) 0.2160(3) 0.6370(3) 0.0308(8) Uani 0.5 1 d . . P A 2
H41A H 0.8593 0.2656 0.6650 0.037 Uiso 0.5 1 calc R U P A 2
H41B H 0.9379 0.1634 0.6598 0.037 Uiso 0.5 1 calc R U P A 2
C42 C 0.7749(4) 0.1826(3) 0.6513(3) 0.0304(8) Uani 0.5 1 d . . P A 2
H42A H 0.7482 0.1607 0.7115 0.037 Uiso 0.5 1 calc R U P A 2
H42B H 0.7140 0.2344 0.6261 0.037 Uiso 0.5 1 calc R U P A 2
C43 C 0.7164(5) 0.0656(4) 0.6290(3) 0.0407(10) Uani 0.5 1 d . . P A 2
H43A H 0.6517 0.1127 0.6045 0.049 Uiso 0.5 1 calc R U P A 2
H43B H 0.6919 0.0420 0.6892 0.049 Uiso 0.5 1 calc R U P A 2
C44 C 0.7580(5) -0.0139(4) 0.5900(3) 0.0425(11) Uani 0.5 1 d . . P A 2
H44A H 0.8283 -0.0567 0.6093 0.051 Uiso 0.5 1 calc R U P A 2
H44B H 0.7018 -0.0500 0.6063 0.051 Uiso 0.5 1 calc R U P A 2
C45 C 0.8246(5) -0.0505(4) 0.4630(3) 0.0412(11) Uani 0.5 1 d . . P A 2
H45A H 0.7760 -0.0935 0.4808 0.049 Uiso 0.5 1 calc R U P A 2
H45B H 0.8994 -0.0871 0.4778 0.049 Uiso 0.5 1 calc R U P A 2
C46 C 0.8344(5) -0.0059(4) 0.3711(3) 0.0410(11) Uani 0.5 1 d . . P A 2
H46A H 0.8588 -0.0552 0.3417 0.049 Uiso 0.5 1 calc R U P A 2
H46B H 0.7606 0.0353 0.3572 0.049 Uiso 0.5 1 calc R U P A 2
C47 C 0.9240(5) 0.0936(4) 0.2590(3) 0.0341(9) Uani 0.5 1 d . . P A 2
H47A H 0.8566 0.1463 0.2469 0.041 Uiso 0.5 1 calc R U P A 2
H47B H 0.9319 0.0489 0.2276 0.041 Uiso 0.5 1 calc R U P A 2
C48 C 1.0274(5) 0.1302(4) 0.2338(3) 0.0350(10) Uani 0.5 1 d . . P A 2
H48A H 1.0951 0.0773 0.2441 0.042 Uiso 0.5 1 calc R U P A 2
H48B H 1.0363 0.1639 0.1741 0.042 Uiso 0.5 1 calc R U P A 2
C49 C 1.1078(4) 0.2266(4) 0.2666(3) 0.0356(9) Uani 0.5 1 d . . P A 2
H49A H 1.1296 0.2523 0.2063 0.043 Uiso 0.5 1 calc R U P A 2
H49B H 1.1716 0.1747 0.2876 0.043 Uiso 0.5 1 calc R U P A 2
C50 C 1.0795(4) 0.3018(5) 0.3093(3) 0.0314(9) Uani 0.5 1 d . . P A 2
H50A H 1.1440 0.3283 0.2972 0.038 Uiso 0.5 1 calc R U P A 2
H50B H 1.0148 0.3531 0.2891 0.038 Uiso 0.5 1 calc R U P A 2
Cl1 Cl 0.79733(5) 0.35267(5) 0.24963(4) 0.04284(13) Uani 1 1 d . . . . .
Cl2 Cl 0.59257(7) 0.29936(7) 0.27685(7) 0.0692(3) Uani 1 1 d . . . . .
C51 C 0.6494(2) 0.39076(17) 0.26682(15) 0.0383(5) Uani 1 1 d . . . . .
H51A H 0.6228 0.4119 0.3178 0.046 Uiso 1 1 calc R U . . .
H51B H 0.6237 0.4447 0.2199 0.046 Uiso 1 1 calc R U . . .
Cl3A Cl 0.3754(9) 1.0379(7) 0.1275(10) 0.077(2) Uani 0.431(19) 1 d . . P B 1
Cl4A Cl 0.4451(5) 0.8502(4) 0.1217(8) 0.051(2) Uani 0.431(19) 1 d . . P B 1
C52A C 0.3607(17) 0.9635(17) 0.0828(16) 0.048(4) Uani 0.431(19) 1 d . . P B 1
H52A H 0.3829 0.9850 0.0221 0.057 Uiso 0.431(19) 1 calc R U P B 1
H52B H 0.2813 0.9625 0.0947 0.057 Uiso 0.431(19) 1 calc R U P B 1
Cl3B Cl 0.3812(9) 1.0482(6) 0.1157(7) 0.0326(17) Uani 0.234(13) 1 d . . P C 2
Cl4B Cl 0.4534(5) 0.8676(9) 0.0768(12) 0.067(3) Uani 0.234(13) 1 d . . P C 2
C52B C 0.351(4) 0.947(3) 0.094(3) 0.057(10) Uani 0.234(13) 1 d . . P C 2
H52C H 0.2992 0.9206 0.1417 0.068 Uiso 0.234(13) 1 calc R U P C 2
H52D H 0.3121 0.9738 0.0452 0.068 Uiso 0.234(13) 1 calc R U P C 2
Cl3C Cl 0.3534(6) 1.0516(4) 0.1474(5) 0.0356(11) Uani 0.334(16) 1 d . . P D 3
Cl4C Cl 0.4342(7) 0.8520(5) 0.1508(7) 0.0458(13) Uani 0.334(16) 1 d . . P D 3
C52C C 0.3361(15) 0.9649(15) 0.1092(11) 0.032(3) Uani 0.334(16) 1 d . . P D 3
H52E H 0.3519 0.9831 0.0479 0.038 Uiso 0.334(16) 1 calc R U P D 3
H52F H 0.2582 0.9596 0.1273 0.038 Uiso 0.334(16) 1 calc R U P D 3
Cl5A Cl 0.31141(18) 0.23566(15) 0.43786(14) 0.0680(4) Uani 0.45 1 d D . P E 1
Cl6A Cl 0.4491(2) 0.1035(2) 0.5626(2) 0.0780(6) Uani 0.45 1 d D . P E 1
C53A C 0.4239(6) 0.2102(5) 0.4779(4) 0.0501(12) Uani 0.45 1 d D . P E 1
H53A H 0.4197 0.2635 0.4979 0.060 Uiso 0.45 1 calc R U P E 1
H53B H 0.4896 0.2050 0.4332 0.060 Uiso 0.45 1 calc R U P E 1
Cl5B Cl 0.5143(3) 0.1330(2) 0.6570(2) 0.0680(4) Uani 0.3 1 d D . P F 2
Cl6B Cl 0.4689(5) 0.0994(5) 0.5172(4) 0.0780(6) Uani 0.202(2) 1 d D . P F 2
Cl6D Cl 0.4188(10) 0.1625(11) 0.4923(9) 0.0780(6) Uani 0.098(2) 1 d D . P F 4
C53B C 0.5010(9) 0.1832(7) 0.5519(6) 0.0501(12) Uani 0.3 1 d D . P F 2
Cl5C Cl 0.4915(3) 0.1005(3) 0.6241(3) 0.0680(4) Uani 0.25 1 d D . P G 3
Cl6C Cl 0.3726(6) 0.2502(8) 0.4550(5) 0.0780(6) Uani 0.172(4) 1 d D . P G 3
Cl6E Cl 0.3861(13) 0.2005(19) 0.4697(13) 0.0780(6) Uani 0.078(4) 1 d D . P G 5
C53C C 0.4807(11) 0.2015(8) 0.5270(7) 0.0501(12) Uani 0.25 1 d D . P G 3
Cl7A Cl 0.4397(3) 0.4832(6) 0.9538(2) 0.0903(12) Uani 0.630(18) 1 d D . P H 1
Cl7B Cl 0.4381(5) 0.4680(3) 0.9531(3) 0.0518(12) Uani 0.370(18) 1 d D . P H 2
C54 C 0.4753(5) 0.5606(4) 0.9655(4) 0.0454(12) Uani 0.5 1 d D . P . .
H54A H 0.4078 0.6096 0.9799 0.054 Uiso 0.5 1 calc R U P H 1
H54B H 0.5183 0.5900 0.9128 0.054 Uiso 0.5 1 calc R U P H 1

loop_
_atom_site_aniso_label
_atom_site_aniso_U_11
_atom_site_aniso_U_22
_atom_site_aniso_U_33
_atom_site_aniso_U_23
_atom_site_aniso_U_13
_atom_site_aniso_U_12
Fe1 0.02165(16) 0.01714(15) 0.01633(15) -0.00279(11) -0.00482(12) -0.00752(12)
N1 0.0226(7) 0.0192(6) 0.0218(7) -0.0044(5) -0.0050(5) -0.0083(5)
N2 0.0248(7) 0.0187(6) 0.0181(6) -0.0042(5) -0.0032(5) -0.0088(5)
N5 0.0567(13) 0.0354(10) 0.0339(9) 0.0049(8) -0.0240(9) -0.0244(9)
C(A1 0.0246(8) 0.0192(7) 0.0234(8) -0.0022(6) -0.0066(6) -0.0092(6)
C(A2 0.0227(8) 0.0229(8) 0.0270(8) -0.0059(6) -0.0036(6) -0.0085(6)
C(A3 0.0278(9) 0.0231(8) 0.0216(8) -0.0073(6) -0.0017(6) -0.0100(7)
C(A4 0.0284(8) 0.0185(7) 0.0187(7) -0.0041(6) -0.0040(6) -0.0095(6)
C(B1 0.0243(9) 0.0238(8) 0.0386(10) -0.0068(7) -0.0047(7) -0.0108(7)
C(B2 0.0232(9) 0.0274(9) 0.0426(11) -0.0111(8) -0.0015(8) -0.0104(7)
C(B3 0.0349(10) 0.0270(9) 0.0293(9) -0.0140(7) 0.0055(8) -0.0129(8)
C(B4 0.0383(10) 0.0249(9) 0.0256(9) -0.0115(7) 0.0027(7) -0.0142(8)
C(M1 0.0247(8) 0.0250(8) 0.0265(8) -0.0092(7) -0.0004(6) -0.0087(7)
C(M2 0.0280(8) 0.0187(7) 0.0190(7) -0.0020(6) -0.0069(6) -0.0103(6)
C1 0.0270(9) 0.0307(10) 0.0376(10) -0.0170(8) 0.0020(8) -0.0117(8)
C2 0.0338(11) 0.0453(13) 0.0420(12) -0.0183(10) 0.0081(9) -0.0191(10)
C3 0.0404(13) 0.0666(18) 0.0524(15) -0.0337(14) 0.0184(11) -0.0297(13)
C4 0.0303(12) 0.074(2) 0.071(2) -0.0491(17) 0.0086(12) -0.0134(13)
C5 0.0390(15) 0.073(2) 0.066(2) -0.0369(18) -0.0063(13) 0.0095(14)
C6 0.0373(13) 0.0510(15) 0.0446(14) -0.0188(12) -0.0017(10) 0.0019(11)
C7 0.0299(9) 0.0205(8) 0.0214(8) -0.0041(6) -0.0040(6) -0.0110(7)
C8 0.0696(17) 0.0272(10) 0.0506(14) 0.0062(9) -0.0396(13) -0.0241(11)
C9 0.085(2) 0.0374(13) 0.0642(18) 0.0039(12) -0.0458(17) -0.0353(14)
C10 0.0513(14) 0.0255(10) 0.0461(13) -0.0077(9) -0.0072(10) -0.0210(10)
C11 0.0377(11) 0.0195(9) 0.0518(14) -0.0001(9) -0.0096(10) -0.0109(8)
C12 0.0291(9) 0.0222(8) 0.0384(11) -0.0010(7) -0.0092(8) -0.0096(7)
C13 0.0329(9) 0.0218(8) 0.0233(8) -0.0016(6) -0.0093(7) -0.0136(7)
Fe2 0.01775(15) 0.01623(15) 0.01847(15) -0.00222(12) 0.00050(11) -0.00487(12)
N3 0.0200(7) 0.0186(6) 0.0194(6) -0.0015(5) -0.0002(5) -0.0063(5)
N4 0.0235(7) 0.0268(7) 0.0209(7) -0.0014(6) -0.0007(5) -0.0123(6)
N6 0.0679(16) 0.0355(11) 0.0335(10) -0.0131(8) -0.0150(10) 0.0164(10)
C(A5 0.0225(8) 0.0203(7) 0.0204(7) -0.0015(6) 0.0004(6) -0.0075(6)
C(A6 0.0216(8) 0.0190(7) 0.0206(7) -0.0037(6) -0.0003(6) -0.0054(6)
C(A7 0.0282(9) 0.0313(9) 0.0226(8) -0.0013(7) -0.0024(7) -0.0148(7)
C(A8 0.0254(9) 0.0342(10) 0.0221(8) 0.0003(7) -0.0008(6) -0.0160(8)
C(B5 0.0258(8) 0.0246(8) 0.0214(8) -0.0019(6) 0.0001(6) -0.0102(7)
C(B6 0.0257(8) 0.0240(8) 0.0197(7) -0.0025(6) -0.0001(6) -0.0086(7)
C(B7 0.0403(12) 0.0644(16) 0.0236(9) 0.0036(10) -0.0056(8) -0.0346(12)
C(B8 0.0370(12) 0.0652(16) 0.0257(10) 0.0046(10) -0.0048(8) -0.0348(12)
C(M3 0.0245(8) 0.0222(8) 0.0208(7) -0.0029(6) -0.0015(6) -0.0083(6)
C(M4 0.0222(8) 0.0254(8) 0.0228(8) -0.0009(6) -0.0009(6) -0.0094(7)
C14 0.0240(8) 0.0255(8) 0.0209(8) -0.0054(6) -0.0007(6) -0.0089(7)
C15 0.0322(10) 0.0262(9) 0.0306(9) -0.0076(7) -0.0038(8) -0.0092(8)
C16 0.0308(10) 0.0362(11) 0.0338(10) -0.0163(9) -0.0015(8) -0.0102(8)
C17 0.0272(9) 0.0453(12) 0.0273(9) -0.0138(9) -0.0035(7) -0.0086(9)
C18 0.0247(9) 0.0337(10) 0.0259(9) -0.0032(7) -0.0030(7) -0.0072(8)
C19 0.0232(8) 0.0254(8) 0.0240(8) -0.0054(7) -0.0005(6) -0.0079(7)
C20 0.0212(8) 0.0262(8) 0.0199(7) -0.0003(6) -0.0013(6) -0.0102(6)
C21 0.0251(9) 0.0247(9) 0.0471(13) 0.0015(9) 0.0002(8) -0.0057(7)
C22 0.0202(9) 0.0384(12) 0.0458(13) -0.0033(10) 0.0011(8) -0.0083(8)
C23 0.0271(9) 0.0425(11) 0.0235(8) -0.0011(8) -0.0028(7) -0.0202(8)
C24 0.0340(10) 0.0272(9) 0.0323(10) -0.0032(7) -0.0052(8) -0.0159(8)
C25 0.0248(9) 0.0252(9) 0.0359(10) -0.0079(7) -0.0014(7) -0.0084(7)
C26 0.0332(10) 0.0239(9) 0.0226(8) -0.0041(7) -0.0027(7) -0.0007(7)
K1 0.0474(3) 0.0370(3) 0.0812(4) -0.0362(3) -0.0399(3) 0.0132(2)
O1 0.0334(17) 0.0335(19) 0.0291(17) -0.0106(16) -0.0035(12) -0.0088(15)
O2 0.0348(18) 0.0385(18) 0.0385(18) -0.0185(15) -0.0045(14) -0.0120(15)
O3 0.0392(17) 0.0443(18) 0.0262(14) -0.0157(13) -0.0020(12) -0.0096(14)
O4 0.0417(17) 0.0272(14) 0.0253(14) -0.0006(11) -0.0011(12) -0.0119(13)
O5 0.045(2) 0.0291(16) 0.0334(18) -0.0067(14) -0.0077(15) -0.0112(14)
O6 0.0341(18) 0.0246(15) 0.0249(16) -0.0080(13) -0.0032(13) -0.0013(12)
O7 0.0356(15) 0.0339(15) 0.0230(13) -0.0027(11) -0.0044(11) -0.0164(12)
O8 0.0330(15) 0.0312(15) 0.0229(14) -0.0056(12) -0.0054(12) -0.0104(12)
O9 0.0302(16) 0.0290(19) 0.0279(17) -0.0082(14) -0.0044(12) -0.0086(14)
O10 0.0419(19) 0.028(2) 0.035(2) -0.0062(17) -0.0065(16) -0.0130(18)
O11 0.0391(18) 0.0348(17) 0.0277(16) -0.0091(13) -0.0136(14) -0.0083(14)
O12 0.0283(14) 0.0422(17) 0.0247(13) -0.0127(12) -0.0031(11) -0.0080(13)
C27 0.040(3) 0.034(3) 0.041(3) -0.005(2) -0.0059(19) -0.018(2)
C28 0.038(3) 0.035(2) 0.050(3) -0.013(2) -0.011(2) -0.016(2)
C30 0.041(3) 0.058(4) 0.040(3) -0.032(3) -0.005(2) -0.011(2)
C29 0.055(8) 0.053(5) 0.040(4) -0.025(3) -0.015(4) -0.011(4)
C31 0.052(3) 0.050(4) 0.021(2) -0.008(2) 0.002(2) -0.020(3)
C32 0.044(3) 0.046(3) 0.0221(19) 0.0018(19) -0.0009(17) -0.013(2)
C33 0.053(3) 0.025(3) 0.037(3) 0.003(2) -0.006(2) -0.014(3)
C34 0.056(3) 0.034(2) 0.045(3) -0.006(2) -0.007(2) -0.026(2)
C35 0.055(3) 0.027(2) 0.035(2) -0.0106(17) -0.014(2) -0.0101(19)
C36 0.048(3) 0.029(2) 0.0245(19) -0.0122(16) -0.0072(18) -0.002(2)
C37 0.029(2) 0.045(2) 0.0259(18) -0.0138(17) -0.0016(15) -0.0021(18)
C38 0.027(2) 0.050(3) 0.025(2) -0.007(2) 0.0032(16) -0.0150(19)
C39 0.047(3) 0.035(2) 0.033(2) -0.0065(19) -0.003(2) -0.024(2)
C40 0.048(6) 0.039(4) 0.042(5) -0.006(4) -0.012(4) -0.026(5)
C41 0.037(2) 0.032(2) 0.0229(18) -0.0068(16) -0.0063(15) -0.0074(16)
C42 0.033(2) 0.030(2) 0.026(2) -0.0090(17) -0.0025(15) -0.0058(17)
C43 0.043(3) 0.041(2) 0.036(2) -0.0045(19) 0.000(2) -0.019(2)
C44 0.053(3) 0.033(2) 0.040(3) -0.0028(19) 0.001(2) -0.024(2)
C45 0.056(3) 0.035(2) 0.040(2) -0.010(2) -0.007(2) -0.024(2)
C46 0.047(3) 0.048(3) 0.040(2) -0.014(2) -0.010(2) -0.023(2)
C47 0.040(3) 0.037(2) 0.0257(19) -0.0103(18) -0.0123(18) -0.004(2)
C48 0.037(3) 0.043(3) 0.022(2) -0.0108(19) -0.0069(18) -0.004(2)
C49 0.034(2) 0.044(3) 0.025(2) -0.003(2) -0.0025(17) -0.0140(19)
C50 0.034(2) 0.035(3) 0.0240(19) -0.001(2) -0.0024(15) -0.016(2)
Cl1 0.0377(3) 0.0486(3) 0.0422(3) -0.0101(3) -0.0035(2) -0.0164(3)
Cl2 0.0414(4) 0.0977(7) 0.0963(6) -0.0699(6) 0.0158(4) -0.0307(4)
C51 0.0418(12) 0.0329(11) 0.0370(11) -0.0161(9) -0.0143(9) 0.0067(9)
Cl3A 0.046(3) 0.062(3) 0.135(6) -0.047(3) -0.032(3) 0.003(2)
Cl4A 0.0439(17) 0.0350(11) 0.072(6) 0.003(2) -0.020(3) -0.0166(9)
C52A 0.035(6) 0.038(7) 0.057(8) 0.021(6) -0.021(5) -0.018(5)
Cl3B 0.031(3) 0.025(2) 0.036(3) 0.002(2) -0.009(2) -0.0066(19)
Cl4B 0.056(2) 0.068(4) 0.092(8) -0.031(5) -0.022(3) -0.020(2)
C52B 0.09(2) 0.032(13) 0.07(2) -0.019(13) -0.045(16) -0.004(11)
Cl3C 0.0335(17) 0.0319(17) 0.040(2) -0.0102(11) -0.0065(15) -0.0069(12)
Cl4C 0.0440(16) 0.0269(11) 0.062(3) 0.0036(18) -0.016(2) -0.0150(10)
C52C 0.038(6) 0.025(7) 0.035(6) -0.005(5) -0.010(4) -0.013(5)
Cl5A 0.0602(8) 0.0585(8) 0.0708(9) -0.0207(7) 0.0059(7) -0.0073(7)
Cl6A 0.0508(10) 0.0865(13) 0.1001(18) -0.0309(15) -0.0014(11) -0.0260(9)
C53A 0.046(3) 0.038(3) 0.045(3) 0.002(2) 0.000(2) -0.004(2)
Cl5B 0.0602(8) 0.0585(8) 0.0708(9) -0.0207(7) 0.0059(7) -0.0073(7)
Cl6B 0.0508(10) 0.0865(13) 0.1001(18) -0.0309(15) -0.0014(11) -0.0260(9)
Cl6D 0.0508(10) 0.0865(13) 0.1001(18) -0.0309(15) -0.0014(11) -0.0260(9)
C53B 0.046(3) 0.038(3) 0.045(3) 0.002(2) 0.000(2) -0.004(2)
Cl5C 0.0602(8) 0.0585(8) 0.0708(9) -0.0207(7) 0.0059(7) -0.0073(7)
Cl6C 0.0508(10) 0.0865(13) 0.1001(18) -0.0309(15) -0.0014(11) -0.0260(9)
Cl6E 0.0508(10) 0.0865(13) 0.1001(18) -0.0309(15) -0.0014(11) -0.0260(9)
C53C 0.046(3) 0.038(3) 0.045(3) 0.002(2) 0.000(2) -0.004(2)
Cl7A 0.0536(13) 0.175(4) 0.0567(15) -0.057(2) 0.0105(10) -0.0388(19)
Cl7B 0.066(2) 0.053(2) 0.0489(18) -0.0211(12) 0.0186(14) -0.0454(14)
C54 0.045(3) 0.047(3) 0.050(3) -0.023(2) 0.013(2) -0.026(2)

loop_
_atom_type_symbol
_atom_type_description
_atom_type_scat_dispersion_real
_atom_type_scat_dispersion_imag
_atom_type_scat_source
C C 0.0033 0.0016 'International Tables Vol C Tables 4.2.6.8 and 6.1.1.4'
H H 0.0000 0.0000 'International Tables Vol C Tables 4.2.6.8 and 6.1.1.4'
N N 0.0061 0.0033 'International Tables Vol C Tables 4.2.6.8 and 6.1.1.4'
O O 0.0106 0.0060 'International Tables Vol C Tables 4.2.6.8 and 6.1.1.4'
Cl Cl 0.1484 0.1585 'International Tables Vol C Tables 4.2.6.8 and 6.1.1.4'
K K 0.2009 0.2494 'International Tables Vol C Tables 4.2.6.8 and 6.1.1.4'
Fe Fe 0.3463 0.8444 'International Tables Vol C Tables 4.2.6.8 and 6.1.1.4'

loop_
_geom_angle_atom_site_label_1
_geom_angle_atom_site_label_2
_geom_angle_atom_site_label_3
_geom_angle
_geom_angle_site_symmetry_1
_geom_angle_site_symmetry_3
C13 Fe1 C13 180.00(6) 2_755 .
C13 Fe1 N2 90.92(7) 2_755 2_755
C13 Fe1 N2 89.08(7) . 2_755
C13 Fe1 N2 89.08(7) 2_755 .
C13 Fe1 N2 90.92(7) . .
N2 Fe1 N2 180.0 2_755 .
C13 Fe1 N1 88.06(7) 2_755 .
C13 Fe1 N1 91.94(7) . .
N2 Fe1 N1 89.67(6) 2_755 .
N2 Fe1 N1 90.33(6) . .
C13 Fe1 N1 91.94(7) 2_755 2_755
C13 Fe1 N1 88.06(7) . 2_755
N2 Fe1 N1 90.33(6) 2_755 2_755
N2 Fe1 N1 89.67(6) . 2_755
N1 Fe1 N1 180.00(4) . 2_755
C(A2 N1 C(A1 105.53(15) . .
C(A2 N1 Fe1 126.96(12) . .
C(A1 N1 Fe1 127.49(13) . .
C(A3 N2 C(A4 105.72(15) . .
C(A3 N2 Fe1 126.86(12) . .
C(A4 N2 Fe1 127.37(12) . .
N1 C(A1 C(M2 125.83(16) . 2_755
N1 C(A1 C(B1 110.19(16) . .
C(M2 C(A1 C(B1 123.98(16) 2_755 .
N1 C(A2 C(M1 126.07(17) . .
N1 C(A2 C(B2 110.37(16) . .
C(M1 C(A2 C(B2 123.54(18) . .
N2 C(A3 C(M1 126.17(17) . .
N2 C(A3 C(B3 110.13(16) . .
C(M1 C(A3 C(B3 123.68(18) . .
N2 C(A4 C(M2 126.18(16) . .
N2 C(A4 C(B4 109.97(16) . .
C(M2 C(A4 C(B4 123.83(16) . .
C(B2 C(B1 C(A1 106.96(17) . .
C(B2 C(B1 H(B1 126.5 . .
C(A1 C(B1 H(B1 126.5 . .
C(B1 C(B2 C(A2 106.94(18) . .
C(B1 C(B2 H(B2 126.5 . .
C(A2 C(B2 H(B2 126.5 . .
C(B4 C(B3 C(A3 107.03(17) . .
C(B4 C(B3 H(B3 126.5 . .
C(A3 C(B3 H(B3 126.5 . .
C(B3 C(B4 C(A4 107.14(17) . .
C(B3 C(B4 H(B4 126.4 . .
C(A4 C(B4 H(B4 126.4 . .
C(A2 C(M1 C(A3 123.59(18) . .
C(A2 C(M1 C1 117.82(17) . .
C(A3 C(M1 C1 118.59(17) . .
C(A1 C(M2 C(A4 123.40(16) 2_755 .
C(A1 C(M2 C7 118.28(16) 2_755 .
C(A4 C(M2 C7 118.29(16) . .
C6 C1 C2 118.1(2) . .
C6 C1 C(M1 121.1(2) . .
C2 C1 C(M1 120.8(2) . .
C1 C2 C3 121.1(3) . .
C1 C2 H2 119.4 . .
C3 C2 H2 119.4 . .
C4 C3 C2 120.1(3) . .
C4 C3 H3 119.9 . .
C2 C3 H3 119.9 . .
C3 C4 C5 119.2(3) . .
C3 C4 H4 120.4 . .
C5 C4 H4 120.4 . .
C4 C5 C6 121.4(3) . .
C4 C5 H5 119.3 . .
C6 C5 H5 119.3 . .
C1 C6 C5 120.1(3) . .
C1 C6 H6 119.9 . .
C5 C6 H6 119.9 . .
C12 C7 C8 118.18(18) . .
C12 C7 C(M2 120.43(17) . .
C8 C7 C(M2 121.39(17) . .
C7 C8 C9 120.3(2) . .
C7 C8 H8 119.9 . .
C9 C8 H8 119.9 . .
C10 C9 C8 120.9(2) . .
C10 C9 H9 119.6 . .
C8 C9 H9 119.6 . .
C11 C10 C9 119.3(2) . .
C11 C10 H10 120.4 . .
C9 C10 H10 120.4 . .
C10 C11 C12 120.3(2) . .
C10 C11 H11 119.9 . .
C12 C11 H11 119.9 . .
C7 C12 C11 121.1(2) . .
C7 C12 H12 119.5 . .
C11 C12 H12 119.5 . .
N5 C13 Fe1 176.6(2) . .
C26 Fe2 C26 180.00(16) 2_666 .
C26 Fe2 N4 92.15(8) 2_666 2_666
C26 Fe2 N4 87.85(8) . 2_666
C26 Fe2 N4 87.85(8) 2_666 .
C26 Fe2 N4 92.15(8) . .
N4 Fe2 N4 180.0 2_666 .
C26 Fe2 N3 89.67(7) 2_666 2_666
C26 Fe2 N3 90.33(7) . 2_666
N4 Fe2 N3 89.34(6) 2_666 2_666
N4 Fe2 N3 90.66(6) . 2_666
C26 Fe2 N3 90.33(7) 2_666 .
C26 Fe2 N3 89.67(7) . .
N4 Fe2 N3 90.66(6) 2_666 .
N4 Fe2 N3 89.34(6) . .
N3 Fe2 N3 180.0 2_666 .
C(A6 N3 C(A5 105.61(14) . .
C(A6 N3 Fe2 127.83(12) . .
C(A5 N3 Fe2 126.43(13) . .
C(A8 N4 C(A7 105.69(16) . .
C(A8 N4 Fe2 126.48(13) . .
C(A7 N4 Fe2 127.70(12) . .
N3 C(A5 C(M4 126.03(16) . .
N3 C(A5 C(B5 110.34(16) . .
C(M4 C(A5 C(B5 123.58(17) . .
N3 C(A6 C(M3 125.69(16) . .
N3 C(A6 C(B6 110.28(16) . .
C(M3 C(A6 C(B6 123.97(17) . .
N4 C(A7 C(M3 126.25(18) . .
N4 C(A7 C(B7 110.14(17) . .
C(M3 C(A7 C(B7 123.60(19) . .
N4 C(A8 C(M4 126.57(18) . 2_666
N4 C(A8 C(B8 110.14(17) . .
C(M4 C(A8 C(B8 123.29(18) 2_666 .
C(B6 C(B5 C(A5 106.92(16) . .
C(B6 C(B5 H(B5 126.5 . .
C(A5 C(B5 H(B5 126.5 . .
C(B5 C(B6 C(A6 106.84(17) . .
C(B5 C(B6 H(B6 126.6 . .
C(A6 C(B6 H(B6 126.6 . .
C(B8 C(B7 C(A7 107.0(2) . .
C(B8 C(B7 H(B7 126.5 . .
C(A7 C(B7 H(B7 126.5 . .
C(B7 C(B8 C(A8 107.00(19) . .
C(B7 C(B8 H(B8 126.5 . .
C(A8 C(B8 H(B8 126.5 . .
C(A6 C(M3 C(A7 123.03(18) . .
C(A6 C(M3 C14 119.51(16) . .
C(A7 C(M3 C14 117.41(17) . .
C(A8 C(M4 C(A5 123.63(17) 2_666 .
C(A8 C(M4 C20 117.24(17) 2_666 .
C(A5 C(M4 C20 119.12(16) . .
C19 C14 C15 118.68(18) . .
C19 C14 C(M3 121.92(17) . .
C15 C14 C(M3 119.40(17) . .
C16 C15 C14 120.6(2) . .
C16 C15 H15 119.7 . .
C14 C15 H15 119.7 . .
C17 C16 C15 120.2(2) . .
C17 C16 H16 119.9 . .
C15 C16 H16 119.9 . .
C16 C17 C18 119.9(2) . .
C16 C17 H17 120.1 . .
C18 C17 H17 120.1 . .
C17 C18 C19 120.1(2) . .
C17 C18 H18 120.0 . .
C19 C18 H18 120.0 . .
C18 C19 C14 120.54(19) . .
C18 C19 H19 119.7 . .
C14 C19 H19 119.7 . .
C21 C20 C25 118.37(18) . .
C21 C20 C(M4 120.88(18) . .
C25 C20 C(M4 120.71(17) . .
C20 C21 C22 120.8(2) . .
C20 C21 H21 119.6 . .
C22 C21 H21 119.6 . .
C23 C22 C21 120.3(2) . .
C23 C22 H22 119.9 . .
C21 C22 H22 119.9 . .
C24 C23 C22 119.41(18) . .
C24 C23 H23 120.3 . .
C22 C23 H23 120.3 . .
C23 C24 C25 120.45(19) . .
C23 C24 H24 119.8 . .
C25 C24 H24 119.8 . .
C20 C25 C24 120.64(19) . .
C20 C25 H25 119.7 . .
C24 C25 H25 119.7 . .
N6 C26 Fe2 176.7(2) . .
O4 K1 O3 66.56(11) . .
O12 K1 O7 60.98(9) . .
O4 K1 O5 62.46(11) . .
O3 K1 O5 121.36(11) . .
O12 K1 O8 121.45(10) . .
O7 K1 O8 60.50(9) . .
O12 K1 O11 59.52(11) . .
O7 K1 O11 113.22(11) . .
O8 K1 O11 151.10(9) . .
O4 K1 O2 126.92(11) . .
O3 K1 O2 60.36(11) . .
O5 K1 O2 153.08(11) . .
O12 K1 O10 116.84(11) . .
O7 K1 O10 147.73(11) . .
O8 K1 O10 111.07(11) . .
O11 K1 O10 57.50(12) . .
O4 K1 O6 119.53(10) . .
O3 K1 O6 147.53(10) . .
O5 K1 O6 57.33(11) . .
O2 K1 O6 105.57(10) . .
O12 K1 O9 153.13(10) . .
O7 K1 O9 110.13(9) . .
O8 K1 O9 55.60(10) . .
O11 K1 O9 109.06(11) . .
O10 K1 O9 55.64(11) . .
O4 K1 O1 153.36(10) . .
O3 K1 O1 107.27(10) . .
O5 K1 O1 105.39(12) . .
O2 K1 O1 53.99(11) . .
O6 K1 O1 51.60(10) . .
C38 O1 C27 111.7(4) . .
C38 O1 K1 112.6(3) . .
C27 O1 K1 104.6(3) . .
C29 O2 C28 110.6(8) . .
C29 O2 K1 114.4(7) . .
C28 O2 K1 127.7(3) . .
C30 O3 C31 111.3(5) . .
C30 O3 K1 112.0(3) . .
C31 O3 K1 107.7(3) . .
C33 O4 C32 111.5(4) . .
C33 O4 K1 120.8(3) . .
C32 O4 K1 113.0(3) . .
C34 O5 C35 113.0(4) . .
C34 O5 K1 104.7(3) . .
C35 O5 K1 113.4(3) . .
C37 O6 C36 111.1(4) . .
C37 O6 K1 126.6(3) . .
C36 O6 K1 114.6(3) . .
C50 O7 C39 111.0(4) . .
C50 O7 K1 108.8(3) . .
C39 O7 K1 108.1(3) . .
C40 O8 C41 111.0(8) . .
C40 O8 K1 116.8(8) . .
C41 O8 K1 125.0(2) . .
C43 O9 C42 113.3(4) . .
C43 O9 K1 109.5(3) . .
C42 O9 K1 107.0(3) . .
C44 O10 C45 111.2(4) . .
C44 O10 K1 119.9(3) . .
C45 O10 K1 115.2(3) . .
C46 O11 C47 111.5(4) . .
C46 O11 K1 116.5(3) . .
C47 O11 K1 106.2(3) . .
C49 O12 C48 112.4(4) . .
C49 O12 K1 119.8(3) . .
C48 O12 K1 123.0(3) . .
O1 C27 C28 108.9(4) . .
O1 C27 H27A 109.9 . .
C28 C27 H27A 109.9 . .
O1 C27 H27B 109.9 . .
C28 C27 H27B 109.9 . .
H27A C27 H27B 108.3 . .
O2 C28 C27 109.3(4) . .
O2 C28 H28A 109.8 . .
C27 C28 H28A 109.8 . .
O2 C28 H28B 109.8 . .
C27 C28 H28B 109.8 . .
H28A C28 H28B 108.3 . .
O3 C30 C29 108.0(8) . .
O3 C30 H30A 110.1 . .
C29 C30 H30A 110.1 . .
O3 C30 H30B 110.1 . .
C29 C30 H30B 110.1 . .
H30A C30 H30B 108.4 . .
O2 C29 C30 108.9(12) . .
O2 C29 H29A 109.9 . .
C30 C29 H29A 109.9 . .
O2 C29 H29B 109.9 . .
C30 C29 H29B 109.9 . .
H29A C29 H29B 108.3 . .
O3 C31 C32 108.7(5) . .
O3 C31 H31A 110.0 . .
C32 C31 H31A 110.0 . .
O3 C31 H31B 110.0 . .
C32 C31 H31B 110.0 . .
H31A C31 H31B 108.3 . .
O4 C32 C31 109.8(4) . .
O4 C32 H32A 109.7 . .
C31 C32 H32A 109.7 . .
O4 C32 H32B 109.7 . .
C31 C32 H32B 109.7 . .
H32A C32 H32B 108.2 . .
O4 C33 C34 108.3(4) . .
O4 C33 H33A 110.0 . .
C34 C33 H33A 110.0 . .
O4 C33 H33B 110.0 . .
C34 C33 H33B 110.0 . .
H33A C33 H33B 108.4 . .
O5 C34 C33 108.4(5) . .
O5 C34 H34A 110.0 . .
C33 C34 H34A 110.0 . .
O5 C34 H34B 110.0 . .
C33 C34 H34B 110.0 . .
H34A C34 H34B 108.4 . .
O5 C35 C36 109.4(4) . .
O5 C35 H35A 109.8 . .
C36 C35 H35A 109.8 . .
O5 C35 H35B 109.8 . .
C36 C35 H35B 109.8 . .
H35A C35 H35B 108.2 . .
O6 C36 C35 109.2(4) . .
O6 C36 H36A 109.8 . .
C35 C36 H36A 109.8 . .
O6 C36 H36B 109.8 . .
C35 C36 H36B 109.8 . .
H36A C36 H36B 108.3 . .
O6 C37 C38 109.0(4) . .
O6 C37 H37A 109.9 . .
C38 C37 H37A 109.9 . .
O6 C37 H37B 109.9 . .
C38 C37 H37B 109.9 . .
H37A C37 H37B 108.3 . .
O1 C38 C37 109.0(4) . .
O1 C38 H38A 109.9 . .
C37 C38 H38A 109.9 . .
O1 C38 H38B 109.9 . .
C37 C38 H38B 109.9 . .
H38A C38 H38B 108.3 . .
O7 C39 C40 109.0(7) . .
O7 C39 H39A 109.9 . .
C40 C39 H39A 109.9 . .
O7 C39 H39B 109.9 . .
C40 C39 H39B 109.9 . .
H39A C39 H39B 108.3 . .
O8 C40 C39 107.2(12) . .
O8 C40 H40A 110.3 . .
C39 C40 H40A 110.3 . .
O8 C40 H40B 110.3 . .
C39 C40 H40B 110.3 . .
H40A C40 H40B 108.5 . .
O8 C41 C42 108.4(4) . .
O8 C41 H41A 110.0 . .
C42 C41 H41A 110.0 . .
O8 C41 H41B 110.0 . .
C42 C41 H41B 110.0 . .
H41A C41 H41B 108.4 . .
O9 C42 C41 108.2(4) . .
O9 C42 H42A 110.1 . .
C41 C42 H42A 110.1 . .
O9 C42 H42B 110.1 . .
C41 C42 H42B 110.1 . .
H42A C42 H42B 108.4 . .
O9 C43 C44 108.5(5) . .
O9 C43 H43A 110.0 . .
C44 C43 H43A 110.0 . .
O9 C43 H43B 110.0 . .
C44 C43 H43B 110.0 . .
H43A C43 H43B 108.4 . .
O10 C44 C43 109.2(4) . .
O10 C44 H44A 109.8 . .
C43 C44 H44A 109.8 . .
O10 C44 H44B 109.8 . .
C43 C44 H44B 109.8 . .
H44A C44 H44B 108.3 . .
O10 C45 C46 107.7(4) . .
O10 C45 H45A 110.2 . .
C46 C45 H45A 110.2 . .
O10 C45 H45B 110.2 . .
C46 C45 H45B 110.2 . .
H45A C45 H45B 108.5 . .
O11 C46 C45 109.0(4) . .
O11 C46 H46A 109.9 . .
C45 C46 H46A 109.9 . .
O11 C46 H46B 109.9 . .
C45 C46 H46B 109.9 . .
H46A C46 H46B 108.3 . .
O11 C47 C48 108.0(4) . .
O11 C47 H47A 110.1 . .
C48 C47 H47A 110.1 . .
O11 C47 H47B 110.1 . .
C48 C47 H47B 110.1 . .
H47A C47 H47B 108.4 . .
O12 C48 C47 107.9(4) . .
O12 C48 H48A 110.1 . .
C47 C48 H48A 110.1 . .
O12 C48 H48B 110.1 . .
C47 C48 H48B 110.1 . .
H48A C48 H48B 108.4 . .
O12 C49 C50 108.8(4) . .
O12 C49 H49A 109.9 . .
C50 C49 H49A 109.9 . .
O12 C49 H49B 109.9 . .
C50 C49 H49B 109.9 . .
H49A C49 H49B 108.3 . .
O7 C50 C49 108.7(5) . .
O7 C50 H50A 109.9 . .
C49 C50 H50A 109.9 . .
O7 C50 H50B 109.9 . .
C49 C50 H50B 109.9 . .
H50A C50 H50B 108.3 . .
Cl2 C51 Cl1 110.45(12) . .
Cl2 C51 H51A 109.6 . .
Cl1 C51 H51A 109.6 . .
Cl2 C51 H51B 109.6 . .
Cl1 C51 H51B 109.6 . .
H51A C51 H51B 108.1 . .
Cl3A C52A Cl4A 109.5(13) . .
Cl3A C52A H52A 109.8 . .
Cl4A C52A H52A 109.8 . .
Cl3A C52A H52B 109.8 . .
Cl4A C52A H52B 109.8 . .
H52A C52A H52B 108.2 . .
Cl4B C52B Cl3B 116(3) . .
Cl4B C52B H52C 108.3 . .
Cl3B C52B H52C 108.3 . .
Cl4B C52B H52D 108.3 . .
Cl3B C52B H52D 108.3 . .
H52C C52B H52D 107.4 . .
Cl3C C52C Cl4C 108.0(11) . .
Cl3C C52C H52E 110.1 . .
Cl4C C52C H52E 110.1 . .
Cl3C C52C H52F 110.1 . .
Cl4C C52C H52F 110.1 . .
H52E C52C H52F 108.4 . .
Cl5A C53A Cl6A 116.7(5) . .
Cl5A C53A H53A 108.1 . .
Cl6A C53A H53A 108.1 . .
Cl5A C53A H53B 108.1 . .
Cl6A C53A H53B 108.1 . .
H53A C53A H53B 107.3 . .
Cl5B C53B Cl6B 107.8(6) . .
Cl5C C53C Cl6C 129.9(8) . .
C54 Cl7A C54 68.0(4) . 2_667
C54 Cl7B C54 62.1(4) . 2_667
Cl7A C54 Cl7A 112.0(4) . 2_667
Cl7B C54 Cl7B 117.9(4) . 2_667
Cl7A C54 H54A 109.2 . .
Cl7A C54 H54A 109.2 2_667 .
Cl7A C54 H54B 109.2 . .
Cl7A C54 H54B 109.2 2_667 .
H54A C54 H54B 107.9 . .

loop_
_geom_bond_atom_site_label_1
_geom_bond_atom_site_label_2
_geom_bond_distance
_geom_bond_site_symmetry_2
Fe1 C13 1.9808(18) 2_755
Fe1 C13 1.9808(18) .
Fe1 N2 1.9987(15) 2_755
Fe1 N2 1.9987(15) .
Fe1 N1 2.0061(15) .
Fe1 N1 2.0062(15) 2_755
N1 C(A2 1.373(2) .
N1 C(A1 1.380(2) .
N2 C(A3 1.377(2) .
N2 C(A4 1.378(2) .
N5 C13 1.158(3) .
C(A1 C(M2 1.390(3) 2_755
C(A1 C(B1 1.441(3) .
C(A2 C(M1 1.395(3) .
C(A2 C(B2 1.442(3) .
C(A3 C(M1 1.398(3) .
C(A3 C(B3 1.438(3) .
C(A4 C(M2 1.397(3) .
C(A4 C(B4 1.439(3) .
C(B1 C(B2 1.351(3) .
C(B1 H(B1 0.9500 .
C(B2 H(B2 0.9500 .
C(B3 C(B4 1.350(3) .
C(B3 H(B3 0.9500 .
C(B4 H(B4 0.9500 .
C(M1 C1 1.495(3) .
C(M2 C(A1 1.390(3) 2_755
C(M2 C7 1.497(2) .
C1 C6 1.377(4) .
C1 C2 1.388(3) .
C2 C3 1.396(3) .
C2 H2 0.9500 .
C3 C4 1.365(5) .
C3 H3 0.9500 .
C4 C5 1.365(5) .
C4 H4 0.9500 .
C5 C6 1.396(4) .
C5 H5 0.9500 .
C6 H6 0.9500 .
C7 C12 1.390(3) .
C7 C8 1.390(3) .
C8 C9 1.396(3) .
C8 H8 0.9500 .
C9 C10 1.376(4) .
C9 H9 0.9500 .
C10 C11 1.374(4) .
C10 H10 0.9500 .
C11 C12 1.393(3) .
C11 H11 0.9500 .
C12 H12 0.9500 .
Fe2 C26 1.977(2) 2_666
Fe2 C26 1.977(2) .
Fe2 N4 1.9940(16) 2_666
Fe2 N4 1.9940(16) .
Fe2 N3 2.0115(15) 2_666
Fe2 N3 2.0115(15) .
N3 C(A6 1.376(2) .
N3 C(A5 1.379(2) .
N4 C(A8 1.377(2) .
N4 C(A7 1.378(3) .
N6 C26 1.154(3) .
C(A5 C(M4 1.395(3) .
C(A5 C(B5 1.441(3) .
C(A6 C(M3 1.395(3) .
C(A6 C(B6 1.444(2) .
C(A7 C(M3 1.397(3) .
C(A7 C(B7 1.439(3) .
C(A8 C(M4 1.394(3) 2_666
C(A8 C(B8 1.440(3) .
C(B5 C(B6 1.357(3) .
C(B5 H(B5 0.9500 .
C(B6 H(B6 0.9500 .
C(B7 C(B8 1.353(3) .
C(B7 H(B7 0.9500 .
C(B8 H(B8 0.9500 .
C(M3 C14 1.495(3) .
C(M4 C(A8 1.394(3) 2_666
C(M4 C20 1.496(3) .
C14 C19 1.397(3) .
C14 C15 1.401(3) .
C15 C16 1.390(3) .
C15 H15 0.9500 .
C16 C17 1.384(3) .
C16 H16 0.9500 .
C17 C18 1.391(3) .
C17 H17 0.9500 .
C18 C19 1.392(3) .
C18 H18 0.9500 .
C19 H19 0.9500 .
C20 C21 1.387(3) .
C20 C25 1.390(3) .
C21 C22 1.390(3) .
C21 H21 0.9500 .
C22 C23 1.382(3) .
C22 H22 0.9500 .
C23 C24 1.376(3) .
C23 H23 0.9500 .
C24 C25 1.393(3) .
C24 H24 0.9500 .
C25 H25 0.9500 .
K1 O4 2.556(3) .
K1 O3 2.646(3) .
K1 O12 2.687(3) .
K1 O7 2.784(3) .
K1 O5 2.812(3) .
K1 O8 2.841(3) .
K1 O11 2.843(3) .
K1 O2 2.873(4) .
K1 O10 2.986(4) .
K1 O6 3.052(4) .
K1 O9 3.089(4) .
K1 O1 3.300(4) .
O1 C38 1.402(6) .
O1 C27 1.415(7) .
O2 C29 1.409(18) .
O2 C28 1.416(7) .
O3 C30 1.417(6) .
O3 C31 1.427(7) .
O4 C33 1.422(7) .
O4 C32 1.427(6) .
O5 C34 1.407(7) .
O5 C35 1.435(6) .
O6 C37 1.410(6) .
O6 C36 1.421(6) .
O7 C50 1.418(5) .
O7 C39 1.429(6) .
O8 C40 1.399(15) .
O8 C41 1.426(5) .
O9 C43 1.411(6) .
O9 C42 1.426(6) .
O10 C44 1.419(7) .
O10 C45 1.421(7) .
O11 C46 1.414(6) .
O11 C47 1.434(6) .
O12 C49 1.415(6) .
O12 C48 1.430(6) .
C27 C28 1.505(8) .
C27 H27A 0.9900 .
C27 H27B 0.9900 .
C28 H28A 0.9900 .
C28 H28B 0.9900 .
C30 C29 1.518(17) .
C30 H30A 0.9900 .
C30 H30B 0.9900 .
C29 H29A 0.9900 .
C29 H29B 0.9900 .
C31 C32 1.491(9) .
C31 H31A 0.9900 .
C31 H31B 0.9900 .
C32 H32A 0.9900 .
C32 H32B 0.9900 .
C33 C34 1.501(9) .
C33 H33A 0.9900 .
C33 H33B 0.9900 .
C34 H34A 0.9900 .
C34 H34B 0.9900 .
C35 C36 1.483(8) .
C35 H35A 0.9900 .
C35 H35B 0.9900 .
C36 H36A 0.9900 .
C36 H36B 0.9900 .
C37 C38 1.497(7) .
C37 H37A 0.9900 .
C37 H37B 0.9900 .
C38 H38A 0.9900 .
C38 H38B 0.9900 .
C39 C40 1.529(18) .
C39 H39A 0.9900 .
C39 H39B 0.9900 .
C40 H40A 0.9900 .
C40 H40B 0.9900 .
C41 C42 1.488(7) .
C41 H41A 0.9900 .
C41 H41B 0.9900 .
C42 H42A 0.9900 .
C42 H42B 0.9900 .
C43 C44 1.497(8) .
C43 H43A 0.9900 .
C43 H43B 0.9900 .
C44 H44A 0.9900 .
C44 H44B 0.9900 .
C45 C46 1.503(7) .
C45 H45A 0.9900 .
C45 H45B 0.9900 .
C46 H46A 0.9900 .
C46 H46B 0.9900 .
C47 C48 1.521(8) .
C47 H47A 0.9900 .
C47 H47B 0.9900 .
C48 H48A 0.9900 .
C48 H48B 0.9900 .
C49 C50 1.498(9) .
C49 H49A 0.9900 .
C49 H49B 0.9900 .
C50 H50A 0.9900 .
C50 H50B 0.9900 .
Cl1 C51 1.768(3) .
Cl2 C51 1.754(3) .
C51 H51A 0.9900 .
C51 H51B 0.9900 .
Cl3A C52A 1.68(3) .
Cl4A C52A 1.76(2) .
C52A H52A 0.9900 .
C52A H52B 0.9900 .
Cl3B C52B 1.92(3) .
Cl4B C52B 1.53(4) .
C52B H52C 0.9900 .
C52B H52D 0.9900 .
Cl3C C52C 1.80(2) .
Cl4C C52C 1.84(2) .
C52C H52E 0.9900 .
C52C H52F 0.9900 .
Cl5A C53A 1.637(8) .
Cl6A C53A 1.819(7) .
C53A H53A 0.9900 .
C53A H53B 0.9900 .
Cl5B C53B 1.759(9) .
Cl6B C53B 1.811(11) .
Cl6D C53B 1.819(14) .
Cl5C C53C 1.886(10) .
Cl6C C53C 1.905(13) .
Cl6E C53C 1.765(15) .
Cl7A C54 1.518(9) .
Cl7A C54 1.809(8) 2_667
Cl7B C54 1.763(6) .
Cl7B C54 1.868(9) 2_667
C54 Cl7A 1.810(8) 2_667
C54 Cl7B 1.868(9) 2_667
C54 H54A 0.9900 .
C54 H54B 0.9900 .
